data_1564202
loop_
_publ_author_name
'Beagan, Daniel M.'
'Cabelof, Alyssa C.'
'Pink, Maren'
'Carta, Veronica'
'Gao, Xinfeng'
'Caulton, Kenneth G.'

_publ_section_title
;
 Nickel-mediated N--N bond formation and N2O liberation via nitrogen
 oxyanion reduction
;
_journal_name_full 'Chemical Science'
_journal_paper_doi 10.1039/D1SC02846D
_journal_year 2021
_chemical_formula_sum 'C22 H28 N3 Ni O'
_chemical_formula_weight 409.18
_space_group_crystal_system triclinic
_space_group_IT_number 2
_space_group_name_Hall '-P 1'
_space_group_name_H-M_alt 'P -1'
_atom_sites_solution_hydrogens geom
_atom_sites_solution_primary direct
_atom_sites_solution_secondary difmap
_audit_creation_method SHELXL-2018/3
_audit_update_record
;
2021-05-11 deposited with the CCDC.	2021-07-13 downloaded from the CCDC.
;
_cell_angle_alpha 67.393(17)
_cell_angle_beta 84.22(2)
_cell_angle_gamma 78.271(17)
_cell_formula_units_Z 2
_cell_length_a 8.631(6)
_cell_length_b 9.896(6)
_cell_length_c 12.698(8)
_cell_measurement_reflns_used 1234
_cell_measurement_temperature 100(2)
_cell_measurement_theta_max 19.78
_cell_measurement_theta_min 2.27
_cell_volume 980.0(11)
_computing_cell_refinement 'SAINT V8.38A (BrukerNano, 2017)'
_computing_data_collection 'BIS v6.2.9 (BrukerNano, 2018)'
_computing_data_reduction 'SAINT V8.38A (BrukerNano, 2017)'
_computing_publication_material 'APEX3 v2018.1-0 (BrukerNano, 2018)'
_computing_structure_refinement 'SHELXL-2018/3 (Sheldrick, 2018)'
_computing_structure_solution 'XT, VERSION 2014/5'
_diffrn_ambient_temperature 100(2)
_diffrn_detector_area_resol_mean 7.3910
_diffrn_measured_fraction_theta_full 0.980
_diffrn_measured_fraction_theta_max 0.978
_diffrn_measurement_details '0.50 degree frames measured for 5 and 9 seconds each'
_diffrn_measurement_device_type 'Bruker D8 VENTURE'
_diffrn_measurement_method '\w and \f scans'
_diffrn_radiation_monochromator 'multilayer mirror'
_diffrn_radiation_type MoK\a
_diffrn_radiation_wavelength 0.71073
_diffrn_reflns_av_R_equivalents 0.2083
_diffrn_reflns_av_unetI/netI 0.2827
_diffrn_reflns_Laue_measured_fraction_full 0.980
_diffrn_reflns_Laue_measured_fraction_max 0.978
_diffrn_reflns_limit_h_max 10
_diffrn_reflns_limit_h_min -10
_diffrn_reflns_limit_k_max 11
_diffrn_reflns_limit_k_min -11
_diffrn_reflns_limit_l_max 15
_diffrn_reflns_limit_l_min -15
_diffrn_reflns_number 12098
_diffrn_reflns_point_group_measured_fraction_full 0.980
_diffrn_reflns_point_group_measured_fraction_max 0.978
_diffrn_reflns_theta_full 25.242
_diffrn_reflns_theta_max 25.262
_diffrn_reflns_theta_min 2.266
_diffrn_source 'microfocus sealed tube'
_diffrn_source_type 'Incoatec I\mS 3.0'
_exptl_absorpt_coefficient_mu 1.007
_exptl_absorpt_correction_T_max 0.7452
_exptl_absorpt_correction_T_min 0.4112
_exptl_absorpt_correction_type multi-scan
_exptl_absorpt_process_details 'SADABS, G. Sheldrick; 2018'
_exptl_crystal_colour teal
_exptl_crystal_density_diffrn 1.387
_exptl_crystal_description needle
_exptl_crystal_F_000 434
_exptl_crystal_size_max 0.021
_exptl_crystal_size_mid 0.005
_exptl_crystal_size_min 0.004
_refine_diff_density_max 2.711
_refine_diff_density_min -1.158
_refine_diff_density_rms 0.160
_refine_ls_extinction_method none
_refine_ls_goodness_of_fit_ref 0.968
_refine_ls_hydrogen_treatment constr
_refine_ls_matrix_type full
_refine_ls_number_parameters 253
_refine_ls_number_reflns 3478
_refine_ls_number_restraints 211
_refine_ls_restrained_S_all 0.941
_refine_ls_R_factor_all 0.2105
_refine_ls_R_factor_gt 0.1238
_refine_ls_shift/su_max 0.002
_refine_ls_shift/su_mean 0.000
_refine_ls_structure_factor_coef Fsqd
_refine_ls_weighting_details 'w=1/[\s^2^(Fo^2^)+(0.1533P)^2^] where P=(Fo^2^+2Fc^2^)/3'
_refine_ls_weighting_scheme calc
_refine_ls_wR_factor_gt 0.2828
_refine_ls_wR_factor_ref 0.3484
_reflns_Friedel_coverage 0.000
_reflns_number_gt 1648
_reflns_number_total 3478
_reflns_threshold_expression 'I > 2\s(I)'
_cod_data_source_file d1sc02846d3.cif
_cod_data_source_block 20016
_cod_original_cell_volume 979.9(11)
_cod_database_code 1564202
_shelx_shelxl_version_number 2018/3
_shelx_space_group_comment
;
The symmetry employed for this shelxl refinement is uniquely defined
by the following loop, which should always be used as a source of
symmetry information in preference to the above space-group names.
They are only intended as comments.
;
_shelx_estimated_absorpt_t_min 0.979
_shelx_estimated_absorpt_t_max 0.996

loop_
_space_group_symop_operation_xyz
'x, y, z'
'-x, -y, -z'

loop_
_atom_site_label
_atom_site_type_symbol
_atom_site_fract_x
_atom_site_fract_y
_atom_site_fract_z
_atom_site_U_iso_or_equiv
_atom_site_adp_type
_atom_site_occupancy
_atom_site_site_symmetry_order
_atom_site_calc_flag
_atom_site_refinement_flags_posn
_atom_site_refinement_flags_adp
_atom_site_refinement_flags_occupancy
_atom_site_disorder_assembly
_atom_site_disorder_group
Ni1 Ni 0.34758(18) 0.54185(14) 0.50492(13) 0.0365(7) Uani 1 1 d . . . . .
O1 O 0.3664(9) 0.2565(7) 0.4986(7) 0.042(2) Uani 1 1 d . . . . .
N1 N 0.3107(10) 0.6348(9) 0.6164(8) 0.034(2) Uani 1 1 d . . . . .
N2 N 0.3115(10) 0.7455(9) 0.4035(8) 0.036(2) Uani 1 1 d . . . . .
N3 N 0.3480(11) 0.3775(9) 0.5014(7) 0.038(2) Uani 1 1 d . . . . .
C1 C 0.3036(13) 0.7814(11) 0.5702(10) 0.037(2) Uani 1 1 d . . . . .
C2 C 0.3015(13) 0.8435(11) 0.4522(10) 0.037(2) Uani 1 1 d . . . . .
C3 C 0.2797(14) 0.8730(12) 0.6456(10) 0.044(3) Uani 1 1 d . . . . .
H3A H 0.166153 0.904373 0.657135 0.065 Uiso 1 1 calc R U . . .
H3B H 0.329448 0.960944 0.608429 0.065 Uiso 1 1 calc R U . . .
H3C H 0.328080 0.812375 0.719536 0.065 Uiso 1 1 calc R U . . .
C4 C 0.2774(16) 1.0068(11) 0.3875(11) 0.049(3) Uani 1 1 d . . . . .
H4A H 0.277689 1.027274 0.305605 0.074 Uiso 1 1 calc R U . . .
H4B H 0.363087 1.047171 0.403560 0.074 Uiso 1 1 calc R U . . .
H4C H 0.175673 1.053741 0.410649 0.074 Uiso 1 1 calc R U . . .
C5 C 0.2869(14) 0.5591(11) 0.7361(10) 0.035(2) Uani 1 1 d . . . . .
C6 C 0.4056(14) 0.5103(11) 0.8137(10) 0.039(2) Uani 1 1 d . . . . .
C7 C 0.3710(14) 0.4258(12) 0.9269(10) 0.039(2) Uani 1 1 d . . . . .
H7 H 0.450983 0.395221 0.981714 0.047 Uiso 1 1 calc R U . . .
C8 C 0.2216(14) 0.3836(12) 0.9635(10) 0.042(2) Uani 1 1 d . . . . .
C9 C 0.1089(15) 0.4403(12) 0.8858(10) 0.040(2) Uani 1 1 d . . . . .
H9 H 0.005564 0.420218 0.910853 0.048 Uiso 1 1 calc R U . . .
C10 C 0.1299(14) 0.5252(12) 0.7724(10) 0.039(2) Uani 1 1 d . . . . .
C11 C 0.5708(14) 0.5444(12) 0.7780(10) 0.041(3) Uani 1 1 d . . . . .
H11A H 0.612568 0.507555 0.717458 0.062 Uiso 1 1 calc R U . . .
H11B H 0.640005 0.495572 0.843761 0.062 Uiso 1 1 calc R U . . .
H11C H 0.566624 0.652231 0.749675 0.062 Uiso 1 1 calc R U . . .
C12 C 0.1982(15) 0.2765(13) 1.0822(10) 0.046(3) Uani 1 1 d . . . . .
H12A H 0.092327 0.305887 1.111093 0.069 Uiso 1 1 calc R U . . .
H12B H 0.278128 0.277268 1.131440 0.069 Uiso 1 1 calc R U . . .
H12C H 0.208679 0.176253 1.081758 0.069 Uiso 1 1 calc R U . . .
C13 C 0.0031(15) 0.5826(12) 0.6916(10) 0.045(3) Uani 1 1 d . . . . .
H13A H -0.090034 0.538502 0.727433 0.068 Uiso 1 1 calc R U . . .
H13B H 0.037527 0.557029 0.624527 0.068 Uiso 1 1 calc R U . . .
H13C H -0.023798 0.690974 0.668035 0.068 Uiso 1 1 calc R U . . .
C14 C 0.2837(13) 0.7916(10) 0.2850(10) 0.032(2) Uani 1 1 d . . . . .
C15 C 0.1291(13) 0.7912(10) 0.2559(10) 0.034(2) Uani 1 1 d . . . . .
C16 C 0.1018(14) 0.8179(11) 0.1438(10) 0.040(2) Uani 1 1 d . . . . .
H16 H -0.001588 0.817581 0.124380 0.048 Uiso 1 1 calc R U . . .
C17 C 0.2168(14) 0.8449(11) 0.0586(10) 0.040(2) Uani 1 1 d . . . . .
C18 C 0.3669(14) 0.8541(10) 0.0871(10) 0.037(2) Uani 1 1 d . . . . .
H18 H 0.446226 0.879842 0.029072 0.045 Uiso 1 1 calc R U . . .
C19 C 0.3999(13) 0.8260(10) 0.1985(10) 0.033(2) Uani 1 1 d . . . . .
C20 C -0.0020(13) 0.7609(13) 0.3461(10) 0.043(3) Uani 1 1 d . . . . .
H20A H -0.100925 0.770027 0.310200 0.064 Uiso 1 1 calc R U . . .
H20B H -0.015534 0.833021 0.383245 0.064 Uiso 1 1 calc R U . . .
H20C H 0.025782 0.659980 0.403080 0.064 Uiso 1 1 calc R U . . .
C21 C 0.1930(15) 0.8538(12) -0.0604(10) 0.045(3) Uani 1 1 d . . . . .
H21A H 0.218126 0.753605 -0.062388 0.067 Uiso 1 1 calc R U . . .
H21B H 0.262939 0.916266 -0.114558 0.067 Uiso 1 1 calc R U . . .
H21C H 0.082626 0.897141 -0.081466 0.067 Uiso 1 1 calc R U . . .
C22 C 0.5624(13) 0.8298(11) 0.2250(10) 0.038(3) Uani 1 1 d . . . . .
H22A H 0.628794 0.850670 0.155229 0.057 Uiso 1 1 calc R U . . .
H22B H 0.607418 0.733304 0.281898 0.057 Uiso 1 1 calc R U . . .
H22C H 0.558168 0.907900 0.255226 0.057 Uiso 1 1 calc R U . . .

loop_
_atom_site_aniso_label
_atom_site_aniso_U_11
_atom_site_aniso_U_22
_atom_site_aniso_U_33
_atom_site_aniso_U_23
_atom_site_aniso_U_13
_atom_site_aniso_U_12
Ni1 0.0360(10) 0.0173(8) 0.0609(12) -0.0187(7) -0.0006(7) -0.0075(6)
O1 0.047(5) 0.017(3) 0.067(5) -0.019(3) 0.001(4) -0.013(3)
N1 0.027(5) 0.019(4) 0.062(4) -0.022(3) 0.002(4) -0.006(3)
N2 0.026(5) 0.022(4) 0.064(4) -0.021(4) 0.001(4) -0.007(4)
N3 0.053(6) 0.015(4) 0.048(6) -0.009(4) -0.002(5) -0.016(4)
C1 0.036(7) 0.022(4) 0.059(5) -0.024(4) 0.002(5) -0.006(4)
C2 0.030(6) 0.021(4) 0.060(5) -0.018(4) 0.007(5) -0.005(4)
C3 0.041(7) 0.033(6) 0.070(8) -0.034(6) -0.012(6) -0.001(5)
C4 0.060(9) 0.015(5) 0.072(8) -0.018(5) 0.009(6) -0.005(5)
C5 0.040(5) 0.018(5) 0.056(5) -0.025(4) 0.008(4) -0.008(4)
C6 0.046(6) 0.017(5) 0.065(5) -0.028(4) 0.000(4) -0.009(4)
C7 0.038(6) 0.029(6) 0.058(6) -0.026(4) 0.003(4) -0.009(5)
C8 0.039(6) 0.026(6) 0.068(6) -0.027(4) 0.005(4) -0.006(4)
C9 0.042(6) 0.031(6) 0.061(5) -0.028(4) 0.005(4) -0.018(5)
C10 0.039(5) 0.027(6) 0.061(5) -0.028(4) 0.008(4) -0.009(4)
C11 0.041(6) 0.028(6) 0.063(8) -0.021(5) 0.001(5) -0.014(5)
C12 0.053(8) 0.036(6) 0.065(6) -0.028(5) 0.004(5) -0.024(6)
C13 0.057(7) 0.024(6) 0.059(7) -0.020(5) 0.001(5) -0.010(5)
C14 0.029(5) 0.011(5) 0.061(5) -0.019(4) 0.009(4) -0.008(4)
C15 0.033(5) 0.014(5) 0.059(5) -0.019(5) 0.004(4) -0.004(4)
C16 0.036(6) 0.023(5) 0.070(5) -0.027(5) 0.005(4) -0.010(5)
C17 0.047(6) 0.019(5) 0.057(6) -0.016(5) 0.002(4) -0.010(5)
C18 0.042(6) 0.012(5) 0.059(5) -0.016(5) 0.005(4) -0.007(4)
C19 0.030(5) 0.009(5) 0.058(5) -0.011(4) 0.002(4) -0.006(4)
C20 0.025(6) 0.035(6) 0.069(7) -0.022(5) 0.002(5) -0.003(5)
C21 0.049(8) 0.028(6) 0.058(6) -0.014(5) 0.000(5) -0.010(5)
C22 0.039(6) 0.019(5) 0.065(7) -0.022(5) 0.003(5) -0.013(5)

loop_
_atom_type_symbol
_atom_type_description
_atom_type_scat_dispersion_real
_atom_type_scat_dispersion_imag
_atom_type_scat_source
C C 0.0033 0.0016 'International Tables Vol C Tables 4.2.6.8 and 6.1.1.4'
H H 0.0000 0.0000 'International Tables Vol C Tables 4.2.6.8 and 6.1.1.4'
N N 0.0061 0.0033 'International Tables Vol C Tables 4.2.6.8 and 6.1.1.4'
O O 0.0106 0.0060 'International Tables Vol C Tables 4.2.6.8 and 6.1.1.4'
Ni Ni 0.3393 1.1124 'International Tables Vol C Tables 4.2.6.8 and 6.1.1.4'

loop_
_geom_angle_atom_site_label_1
_geom_angle_atom_site_label_2
_geom_angle_atom_site_label_3
_geom_angle
_geom_angle_site_symmetry_1
_geom_angle_site_symmetry_3
_geom_angle_publ_flag
N3 Ni1 N2 138.4(4) . . ?
N3 Ni1 N1 137.7(4) . . ?
N2 Ni1 N1 81.0(4) . . ?
N3 Ni1 Ni1 82.3(3) . 2_666 ?
N2 Ni1 Ni1 104.2(3) . 2_666 ?
N1 Ni1 Ni1 105.5(3) . 2_666 ?
C1 N1 C5 121.6(8) . . ?
C1 N1 Ni1 113.2(7) . . ?
C5 N1 Ni1 125.2(6) . . ?
C2 N2 C14 121.3(9) . . ?
C2 N2 Ni1 115.3(8) . . ?
C14 N2 Ni1 123.2(6) . . ?
O1 N3 Ni1 172.6(9) . . ?
N1 C1 C2 115.5(9) . . ?
N1 C1 C3 120.5(10) . . ?
C2 C1 C3 123.6(9) . . ?
N2 C2 C1 114.0(9) . . ?
N2 C2 C4 123.3(11) . . ?
C1 C2 C4 122.5(9) . . ?
C1 C3 H3A 109.5 . . ?
C1 C3 H3B 109.5 . . ?
H3A C3 H3B 109.5 . . ?
C1 C3 H3C 109.5 . . ?
H3A C3 H3C 109.5 . . ?
H3B C3 H3C 109.5 . . ?
C2 C4 H4A 109.5 . . ?
C2 C4 H4B 109.5 . . ?
H4A C4 H4B 109.5 . . ?
C2 C4 H4C 109.5 . . ?
H4A C4 H4C 109.5 . . ?
H4B C4 H4C 109.5 . . ?
C6 C5 N1 123.5(10) . . ?
C6 C5 C10 120.4(11) . . ?
N1 C5 C10 115.9(10) . . ?
C5 C6 C7 118.1(11) . . ?
C5 C6 C11 121.4(11) . . ?
C7 C6 C11 120.4(12) . . ?
C6 C7 C8 122.7(12) . . ?
C6 C7 H7 118.7 . . ?
C8 C7 H7 118.7 . . ?
C9 C8 C7 116.4(11) . . ?
C9 C8 C12 123.4(11) . . ?
C7 C8 C12 120.1(12) . . ?
C8 C9 C10 125.4(12) . . ?
C8 C9 H9 117.3 . . ?
C10 C9 H9 117.3 . . ?
C9 C10 C13 123.0(11) . . ?
C9 C10 C5 116.7(11) . . ?
C13 C10 C5 120.3(11) . . ?
C6 C11 H11A 109.5 . . ?
C6 C11 H11B 109.5 . . ?
H11A C11 H11B 109.5 . . ?
C6 C11 H11C 109.5 . . ?
H11A C11 H11C 109.5 . . ?
H11B C11 H11C 109.5 . . ?
C8 C12 H12A 109.5 . . ?
C8 C12 H12B 109.5 . . ?
H12A C12 H12B 109.5 . . ?
C8 C12 H12C 109.5 . . ?
H12A C12 H12C 109.5 . . ?
H12B C12 H12C 109.5 . . ?
C10 C13 H13A 109.5 . . ?
C10 C13 H13B 109.5 . . ?
H13A C13 H13B 109.5 . . ?
C10 C13 H13C 109.5 . . ?
H13A C13 H13C 109.5 . . ?
H13B C13 H13C 109.5 . . ?
C19 C14 C15 119.0(11) . . ?
C19 C14 N2 124.4(10) . . ?
C15 C14 N2 116.4(9) . . ?
C16 C15 C14 118.4(10) . . ?
C16 C15 C20 120.9(10) . . ?
C14 C15 C20 120.7(10) . . ?
C17 C16 C15 123.3(12) . . ?
C17 C16 H16 118.3 . . ?
C15 C16 H16 118.3 . . ?
C16 C17 C18 117.7(11) . . ?
C16 C17 C21 123.2(11) . . ?
C18 C17 C21 118.9(10) . . ?
C19 C18 C17 120.8(11) . . ?
C19 C18 H18 119.6 . . ?
C17 C18 H18 119.6 . . ?
C18 C19 C14 120.6(11) . . ?
C18 C19 C22 118.6(10) . . ?
C14 C19 C22 120.8(11) . . ?
C15 C20 H20A 109.5 . . ?
C15 C20 H20B 109.5 . . ?
H20A C20 H20B 109.5 . . ?
C15 C20 H20C 109.5 . . ?
H20A C20 H20C 109.5 . . ?
H20B C20 H20C 109.5 . . ?
C17 C21 H21A 109.5 . . ?
C17 C21 H21B 109.5 . . ?
H21A C21 H21B 109.5 . . ?
C17 C21 H21C 109.5 . . ?
H21A C21 H21C 109.5 . . ?
H21B C21 H21C 109.5 . . ?
C19 C22 H22A 109.5 . . ?
C19 C22 H22B 109.5 . . ?
H22A C22 H22B 109.5 . . ?
C19 C22 H22C 109.5 . . ?
H22A C22 H22C 109.5 . . ?
H22B C22 H22C 109.5 . . ?

loop_
_geom_bond_atom_site_label_1
_geom_bond_atom_site_label_2
_geom_bond_distance
_geom_bond_site_symmetry_2
_geom_bond_publ_flag
Ni1 N3 1.644(8) . ?
Ni1 N2 1.910(9) . ?
Ni1 N1 1.934(8) . ?
Ni1 Ni1 2.598(3) 2_666 ?
O1 N3 1.189(10) . ?
N1 C1 1.331(13) . ?
N1 C5 1.428(14) . ?
N2 C2 1.322(13) . ?
N2 C14 1.425(14) . ?
C1 C2 1.384(15) . ?
C1 C3 1.526(14) . ?
C2 C4 1.485(14) . ?
C3 H3A 0.9800 . ?
C3 H3B 0.9800 . ?
C3 H3C 0.9800 . ?
C4 H4A 0.9800 . ?
C4 H4B 0.9800 . ?
C4 H4C 0.9800 . ?
C5 C6 1.375(17) . ?
C5 C10 1.449(16) . ?
C6 C7 1.395(16) . ?
C6 C11 1.517(16) . ?
C7 C8 1.414(16) . ?
C7 H7 0.9500 . ?
C8 C9 1.335(17) . ?
C8 C12 1.494(16) . ?
C9 C10 1.375(15) . ?
C9 H9 0.9500 . ?
C10 C13 1.448(17) . ?
C11 H11A 0.9800 . ?
C11 H11B 0.9800 . ?
C11 H11C 0.9800 . ?
C12 H12A 0.9800 . ?
C12 H12B 0.9800 . ?
C12 H12C 0.9800 . ?
C13 H13A 0.9800 . ?
C13 H13B 0.9800 . ?
C13 H13C 0.9800 . ?
C14 C19 1.399(14) . ?
C14 C15 1.420(16) . ?
C15 C16 1.380(16) . ?
C15 C20 1.515(14) . ?
C16 C17 1.377(14) . ?
C16 H16 0.9500 . ?
C17 C18 1.409(17) . ?
C17 C21 1.512(16) . ?
C18 C19 1.380(16) . ?
C18 H18 0.9500 . ?
C19 C22 1.486(15) . ?
C20 H20A 0.9800 . ?
C20 H20B 0.9800 . ?
C20 H20C 0.9800 . ?
C21 H21A 0.9800 . ?
C21 H21B 0.9800 . ?
C21 H21C 0.9800 . ?
C22 H22A 0.9800 . ?
C22 H22B 0.9800 . ?
C22 H22C 0.9800 . ?

loop_
_geom_torsion_atom_site_label_1
_geom_torsion_atom_site_label_2
_geom_torsion_atom_site_label_3
_geom_torsion_atom_site_label_4
_geom_torsion
_geom_torsion_site_symmetry_1
_geom_torsion_site_symmetry_2
_geom_torsion_site_symmetry_3
_geom_torsion_site_symmetry_4
_geom_torsion_publ_flag
C5 N1 C1 C2 -169.3(9) . . . . ?
Ni1 N1 C1 C2 8.6(12) . . . . ?
C5 N1 C1 C3 3.9(16) . . . . ?
Ni1 N1 C1 C3 -178.3(8) . . . . ?
C14 N2 C2 C1 169.0(9) . . . . ?
Ni1 N2 C2 C1 -6.0(12) . . . . ?
C14 N2 C2 C4 -6.5(17) . . . . ?
Ni1 N2 C2 C4 178.6(9) . . . . ?
N1 C1 C2 N2 -1.9(14) . . . . ?
C3 C1 C2 N2 -174.7(11) . . . . ?
N1 C1 C2 C4 173.7(11) . . . . ?
C3 C1 C2 C4 0.8(17) . . . . ?
C1 N1 C5 C6 -86.1(12) . . . . ?
Ni1 N1 C5 C6 96.4(11) . . . . ?
C1 N1 C5 C10 98.5(12) . . . . ?
Ni1 N1 C5 C10 -79.1(10) . . . . ?
N1 C5 C6 C7 -174.2(8) . . . . ?
C10 C5 C6 C7 1.1(13) . . . . ?
N1 C5 C6 C11 4.8(14) . . . . ?
C10 C5 C6 C11 -180.0(9) . . . . ?
C5 C6 C7 C8 2.7(14) . . . . ?
C11 C6 C7 C8 -176.3(9) . . . . ?
C6 C7 C8 C9 -5.9(15) . . . . ?
C6 C7 C8 C12 171.9(9) . . . . ?
C7 C8 C9 C10 5.5(16) . . . . ?
C12 C8 C9 C10 -172.1(9) . . . . ?
C8 C9 C10 C13 179.4(10) . . . . ?
C8 C9 C10 C5 -2.0(15) . . . . ?
C6 C5 C10 C9 -1.5(13) . . . . ?
N1 C5 C10 C9 174.1(8) . . . . ?
C6 C5 C10 C13 177.1(9) . . . . ?
N1 C5 C10 C13 -7.3(13) . . . . ?
C2 N2 C14 C19 88.1(12) . . . . ?
Ni1 N2 C14 C19 -97.3(10) . . . . ?
C2 N2 C14 C15 -96.6(11) . . . . ?
Ni1 N2 C14 C15 78.0(10) . . . . ?
C19 C14 C15 C16 3.1(13) . . . . ?
N2 C14 C15 C16 -172.5(8) . . . . ?
C19 C14 C15 C20 -177.4(9) . . . . ?
N2 C14 C15 C20 7.0(12) . . . . ?
C14 C15 C16 C17 0.0(14) . . . . ?
C20 C15 C16 C17 -179.5(9) . . . . ?
C15 C16 C17 C18 -3.8(15) . . . . ?
C15 C16 C17 C21 171.6(9) . . . . ?
C16 C17 C18 C19 4.6(14) . . . . ?
C21 C17 C18 C19 -171.0(9) . . . . ?
C17 C18 C19 C14 -1.6(14) . . . . ?
C17 C18 C19 C22 177.0(9) . . . . ?
C15 C14 C19 C18 -2.3(13) . . . . ?
N2 C14 C19 C18 172.9(9) . . . . ?
C15 C14 C19 C22 179.1(8) . . . . ?
N2 C14 C19 C22 -5.7(14) . . . . ?
